data_7249325
loop_
_publ_author_name
'Wang, Weizhou'
'Ji, Baoming'

_publ_section_title
;
 The C--I&#x22EF;O halogen bonding in crown ether chemistry
;
_journal_issue 38
_journal_name_full CrystEngComm
_journal_page_first 5309
_journal_page_last 5313
_journal_paper_doi 10.1039/D4CE00853G
_journal_volume 26
_journal_year 2024
_chemical_formula_moiety 'C6 F3 I3, C8 H16 O4'
_chemical_formula_sum 'C14 H16 F3 I3 O4'
_chemical_formula_weight 685.97
_space_group_crystal_system monoclinic
_space_group_IT_number 11
_space_group_name_Hall '-P 2yb'
_space_group_name_H-M_alt 'P 1 21/m 1'
_atom_sites_solution_hydrogens geom
_atom_sites_solution_primary direct
_audit_creation_date 2023-07-17
_audit_creation_method
;
Olex2 1.5
(compiled 2022.04.07 svn.rca3783a0 for OlexSys, GUI svn.r6498)
;
_audit_update_record
;
2023-07-17 deposited with the CCDC.	2024-09-11 downloaded from the CCDC.
;
_cell_angle_alpha 90
_cell_angle_beta 97.411(9)
_cell_angle_gamma 90
_cell_formula_units_Z 2
_cell_length_a 4.6368(5)
_cell_length_b 29.139(4)
_cell_length_c 7.3508(6)
_cell_measurement_reflns_used 1355
_cell_measurement_temperature 293(2)
_cell_measurement_theta_max 25.6480
_cell_measurement_theta_min 4.1850
_cell_volume 984.88(19)
_computing_cell_refinement 'CrysAlisPro 1.171.38.41r (Rigaku OD, 2015)'
_computing_data_collection 'CrysAlisPro 1.171.38.41r (Rigaku OD, 2015)'
_computing_data_reduction 'CrysAlisPro 1.171.38.41r (Rigaku OD, 2015)'
_computing_molecular_graphics 'Olex2 1.5 (Dolomanov et al., 2009)'
_computing_publication_material 'Olex2 1.5 (Dolomanov et al., 2009)'
_computing_structure_refinement 'SHELXL 2019/2 (Sheldrick, 2015)'
_computing_structure_solution 'SIR2004  (Burla et al.,  2007)'
_diffrn_ambient_temperature 293(2)
_diffrn_detector 'CCD plate'
_diffrn_detector_area_resol_mean 8.0584
_diffrn_detector_type EosS2
_diffrn_measured_fraction_theta_full 0.996
_diffrn_measured_fraction_theta_max 0.837
_diffrn_measurement_details
;
List of Runs (angles in degrees, time in seconds):

  # Type    Start    End  Width  t~exp~   \w     \q     \k     \f   Frames
#--------------------------------------------------------------------------
  1  \w    -26.00  34.00   1.00    3.94    --   16.93 -57.00   0.00   60
  2  \w     44.00  70.00   1.00    3.94    --   16.93   0.00 -60.00   26
  3  \w    -41.00  37.00   1.00    3.94    --  -15.84  77.00-120.00   78
  4  \w    -47.00  -9.00   1.00    3.94    --   16.93   0.00 -60.00   38
;
_diffrn_measurement_device 'four-circle diffractometer'
_diffrn_measurement_device_type 'SuperNova, Single source at offset, EosS2'
_diffrn_measurement_method '\w scans'
_diffrn_orient_matrix_type 'CrysAlisPro convention (1999,Acta A55,543-557)'
_diffrn_orient_matrix_UB_11 -0.0521037000
_diffrn_orient_matrix_UB_12 0.0225420000
_diffrn_orient_matrix_UB_13 -0.0201905000
_diffrn_orient_matrix_UB_21 -0.0100071000
_diffrn_orient_matrix_UB_22 -0.0048007000
_diffrn_orient_matrix_UB_23 -0.0951671000
_diffrn_orient_matrix_UB_31 -0.1449270000
_diffrn_orient_matrix_UB_32 -0.0077847000
_diffrn_orient_matrix_UB_33 0.0004290000
_diffrn_radiation_monochromator mirror
_diffrn_radiation_probe x-ray
_diffrn_radiation_type 'Mo K\a'
_diffrn_radiation_wavelength 0.71073
_diffrn_reflns_av_R_equivalents 0.0335
_diffrn_reflns_av_unetI/netI 0.0622
_diffrn_reflns_Laue_measured_fraction_full 0.996
_diffrn_reflns_Laue_measured_fraction_max 0.837
_diffrn_reflns_limit_h_max 3
_diffrn_reflns_limit_h_min -6
_diffrn_reflns_limit_k_max 39
_diffrn_reflns_limit_k_min -33
_diffrn_reflns_limit_l_max 9
_diffrn_reflns_limit_l_min -9
_diffrn_reflns_number 4437
_diffrn_reflns_point_group_measured_fraction_full 0.996
_diffrn_reflns_point_group_measured_fraction_max 0.837
_diffrn_reflns_theta_full 26.000
_diffrn_reflns_theta_max 29.316
_diffrn_reflns_theta_min 3.494
_diffrn_source 'micro-focus sealed X-ray tube'
_diffrn_source_type 'SuperNova (Mo) X-ray Source'
_exptl_absorpt_coefficient_mu 4.802
_exptl_absorpt_correction_T_max 1.00000
_exptl_absorpt_correction_T_min 0.40227
_exptl_absorpt_correction_type multi-scan
_exptl_absorpt_process_details
;
CrysAlisPro 1.171.38.41r (Rigaku Oxford Diffraction, 2015)
Empirical absorption correction using spherical harmonics,
 implemented in SCALE3 ABSPACK scaling algorithm.
;
_exptl_crystal_colour 'clear light yellow'
_exptl_crystal_colour_lustre clear
_exptl_crystal_colour_modifier light
_exptl_crystal_colour_primary yellow
_exptl_crystal_density_diffrn 2.313
_exptl_crystal_description block
_exptl_crystal_F_000 636
_exptl_crystal_size_max 0.23
_exptl_crystal_size_mid 0.17
_exptl_crystal_size_min 0.16
_refine_diff_density_max 0.639
_refine_diff_density_min -0.801
_refine_diff_density_rms 0.137
_refine_ls_extinction_method none
_refine_ls_goodness_of_fit_ref 1.078
_refine_ls_hydrogen_treatment constr
_refine_ls_matrix_type full
_refine_ls_number_parameters 119
_refine_ls_number_reflns 2308
_refine_ls_number_restraints 11
_refine_ls_restrained_S_all 1.076
_refine_ls_R_factor_all 0.0800
_refine_ls_R_factor_gt 0.0531
_refine_ls_shift/su_max 0.000
_refine_ls_shift/su_mean 0.000
_refine_ls_structure_factor_coef Fsqd
_refine_ls_weighting_details 'w=1/[\s^2^(Fo^2^)+(0.0356P)^2^] where P=(Fo^2^+2Fc^2^)/3'
_refine_ls_weighting_scheme calc
_refine_ls_wR_factor_gt 0.0957
_refine_ls_wR_factor_ref 0.1101
_reflns_Friedel_coverage 0.000
_reflns_number_gt 1665
_reflns_number_total 2308
_reflns_threshold_expression 'I > 2\s(I)'
_cod_data_source_file d4ce00853g2.cif
_cod_data_source_block C4-I135
_cod_depositor_comments 'Adding full bibliography for 7249319--7249331.cif.'
_cod_original_cell_volume 984.9(2)
_cod_database_code 7249325
_shelx_shelxl_version_number 2019/2
_shelx_space_group_comment
;
The symmetry employed for this shelxl refinement is uniquely defined
by the following loop, which should always be used as a source of
symmetry information in preference to the above space-group names.
They are only intended as comments.
;
_olex2_refinement_description
;
1. Fixed Uiso
 At 1.2 times of:
  All C(H,H) groups
2. Rigid bond restraints
 O1, C1
 with sigma for 1-2 distances of 0.001 and sigma for 1-3 distances of 0.002
3. Uiso/Uaniso restraints and constraints
I1 \\sim I1A: within 2A with sigma of 0.01 and sigma for terminal atoms of 0.02
within 2A
Uanis(I1) = Uanis(I1A)
4. Rigid body (RIGU) restrains
 I1, C6, I1A
 with sigma for 1-2 distances of 0.01 and sigma for 1-3 distances of 0.02
5. Others
 Sof(I1A)=1-FVAR(1)
 Sof(I1)=FVAR(1)
6.a Secondary CH2 refined with riding coordinates:
 C4(H4A,H4B), C1(H1A,H1B), C2(H2A,H2B), C3(H3A,H3B)
;
_olex2_submission_special_instructions 'No special instructions were received'
_oxdiff_exptl_absorpt_empirical_details
;
Empirical correction (ABSPACK) includes:
- Absorption correction using spherical harmonics
- Frame scaling
;
_oxdiff_exptl_absorpt_empirical_full_max 1.540
_oxdiff_exptl_absorpt_empirical_full_min 0.495

loop_
_space_group_symop_operation_xyz
'x, y, z'
'-x, y+1/2, -z'
'-x, -y, -z'
'x, -y-1/2, z'

loop_
_atom_site_label
_atom_site_type_symbol
_atom_site_fract_x
_atom_site_fract_y
_atom_site_fract_z
_atom_site_U_iso_or_equiv
_atom_site_adp_type
_atom_site_occupancy
_atom_site_site_symmetry_order
_atom_site_calc_flag
_atom_site_refinement_flags_posn
_atom_site_refinement_flags_adp
_atom_site_refinement_flags_occupancy
_atom_site_disorder_assembly
_atom_site_disorder_group
I1 I 0.3667(15) 0.35242(6) 0.3461(5) 0.0566(6) Uani 0.92(3) 1 d . U P A 1
I2 I -0.19835(15) 0.250000 0.92476(10) 0.0719(3) Uani 1 2 d S T P . .
F2 F 0.4790(12) 0.250000 0.2590(7) 0.0608(17) Uani 1 2 d S T P . .
F1 F 0.0255(9) 0.33039(15) 0.6916(6) 0.0666(13) Uani 1 1 d . . . . .
O2 O 0.5522(10) 0.43298(17) 0.1537(6) 0.0516(12) Uani 1 1 d . . . . .
O1 O 0.5701(10) 0.47030(18) -0.2215(7) 0.0597(14) Uani 1 1 d . U . . .
C5 C 0.3214(18) 0.250000 0.3983(13) 0.047(3) Uani 1 2 d S T P A .
C6 C 0.2460(12) 0.2914(2) 0.4667(8) 0.0409(16) Uani 1 1 d . . . . .
C7 C 0.0955(12) 0.2909(2) 0.6178(8) 0.0429(16) Uani 1 1 d . . . . .
C8 C 0.0153(17) 0.250000 0.6906(11) 0.042(2) Uani 1 2 d S T P . .
C4 C 0.6975(18) 0.4616(3) 0.2933(11) 0.069(2) Uani 1 1 d . . . . .
H4A H 0.894878 0.450543 0.325310 0.083 Uiso 1 1 calc R U . . .
H4B H 0.599495 0.459321 0.401842 0.083 Uiso 1 1 calc R U . . .
C1 C 0.2935(16) 0.4893(3) -0.2371(13) 0.068(2) Uani 1 1 d . U . . .
H1A H 0.218116 0.487125 -0.120258 0.081 Uiso 1 1 calc R U . . .
H1B H 0.164329 0.472399 -0.327414 0.081 Uiso 1 1 calc R U . . .
C2 C 0.5811(19) 0.4225(3) -0.1684(12) 0.068(2) Uani 1 1 d . . . . .
H2A H 0.686425 0.405208 -0.251313 0.082 Uiso 1 1 calc R U . . .
H2B H 0.385150 0.410329 -0.177254 0.082 Uiso 1 1 calc R U . . .
C3 C 0.7282(17) 0.4172(3) 0.0237(11) 0.070(2) Uani 1 1 d . . . . .
H3A H 0.774577 0.385121 0.046878 0.084 Uiso 1 1 calc R U . . .
H3B H 0.909125 0.434326 0.037601 0.084 Uiso 1 1 calc R U . . .
I1A I 0.302(10) 0.3513(7) 0.364(4) 0.0566(6) Uani 0.08(3) 1 d . U P A 2

loop_
_atom_site_aniso_label
_atom_site_aniso_U_11
_atom_site_aniso_U_22
_atom_site_aniso_U_33
_atom_site_aniso_U_23
_atom_site_aniso_U_13
_atom_site_aniso_U_12
I1 0.0620(13) 0.0503(4) 0.0579(6) 0.0136(3) 0.0094(7) -0.0042(5)
I2 0.0512(4) 0.1306(8) 0.0373(4) 0.000 0.0183(3) 0.000
F2 0.070(4) 0.078(4) 0.042(3) 0.000 0.035(3) 0.000
F1 0.082(3) 0.061(3) 0.060(3) -0.017(2) 0.023(2) 0.017(2)
O2 0.062(3) 0.046(3) 0.047(3) 0.004(2) 0.007(2) -0.007(2)
O1 0.061(3) 0.065(4) 0.055(3) 0.011(3) 0.014(3) 0.001(3)
C5 0.041(5) 0.068(7) 0.039(5) 0.000 0.028(5) 0.000
C6 0.035(3) 0.055(4) 0.031(4) 0.003(3) 0.000(3) 0.004(3)
C7 0.038(4) 0.060(5) 0.030(3) -0.008(3) 0.003(3) 0.006(3)
C8 0.024(4) 0.078(7) 0.023(4) 0.000 -0.004(3) 0.000
C4 0.080(6) 0.063(5) 0.057(5) 0.017(4) -0.016(4) 0.020(5)
C1 0.059(4) 0.068(6) 0.073(6) 0.001(5) -0.001(4) 0.000(4)
C2 0.100(6) 0.045(5) 0.064(6) 0.000(4) 0.026(5) 0.005(5)
C3 0.083(6) 0.059(5) 0.072(6) 0.014(5) 0.028(5) 0.011(4)
I1A 0.0620(13) 0.0503(4) 0.0579(6) 0.0136(3) 0.0094(7) -0.0042(5)

loop_
_atom_type_symbol
_atom_type_description
_atom_type_scat_dispersion_real
_atom_type_scat_dispersion_imag
_atom_type_scat_source
C C 0.0033 0.0016 'International Tables Vol C Tables 4.2.6.8 and 6.1.1.4'
H H 0.0000 0.0000 'International Tables Vol C Tables 4.2.6.8 and 6.1.1.4'
F F 0.0171 0.0103 'International Tables Vol C Tables 4.2.6.8 and 6.1.1.4'
I I -0.4742 1.8119 'International Tables Vol C Tables 4.2.6.8 and 6.1.1.4'
O O 0.0106 0.0060 'International Tables Vol C Tables 4.2.6.8 and 6.1.1.4'

loop_
_geom_angle_atom_site_label_1
_geom_angle_atom_site_label_2
_geom_angle_atom_site_label_3
_geom_angle
_geom_angle_site_symmetry_1
_geom_angle_site_symmetry_3
_geom_angle_publ_flag
C3 O2 C4 114.7(6) . . ?
C1 O1 C2 114.0(6) . . ?
F2 C5 C6 118.3(4) . 4_565 ?
F2 C5 C6 118.3(4) . . ?
C6 C5 C6 123.5(8) . 4_565 ?
C5 C6 I1 119.8(5) . . ?
C5 C6 C7 117.6(7) . . ?
C5 C6 I1A 126.9(13) . . ?
C7 C6 I1 122.6(5) . . ?
C7 C6 I1A 115.4(14) . . ?
F1 C7 C6 119.4(6) . . ?
F1 C7 C8 119.9(6) . . ?
C8 C7 C6 120.7(7) . . ?
C7 C8 I2 120.0(4) 4_565 . ?
C7 C8 I2 120.0(4) . . ?
C7 C8 C7 119.8(8) . 4_565 ?
O2 C4 H4A 109.0 . . ?
O2 C4 H4B 109.0 . . ?
O2 C4 C1 112.9(6) . 3_665 ?
H4A C4 H4B 107.8 . . ?
C1 C4 H4A 109.0 3_665 . ?
C1 C4 H4B 109.0 3_665 . ?
O1 C1 C4 110.3(7) . 3_665 ?
O1 C1 H1A 109.6 . . ?
O1 C1 H1B 109.6 . . ?
C4 C1 H1A 109.6 3_665 . ?
C4 C1 H1B 109.6 3_665 . ?
H1A C1 H1B 108.1 . . ?
O1 C2 H2A 109.5 . . ?
O1 C2 H2B 109.5 . . ?
O1 C2 C3 110.5(7) . . ?
H2A C2 H2B 108.1 . . ?
C3 C2 H2A 109.5 . . ?
C3 C2 H2B 109.5 . . ?
O2 C3 C2 111.9(6) . . ?
O2 C3 H3A 109.2 . . ?
O2 C3 H3B 109.2 . . ?
C2 C3 H3A 109.2 . . ?
C2 C3 H3B 109.2 . . ?
H3A C3 H3B 107.9 . . ?

loop_
_geom_bond_atom_site_label_1
_geom_bond_atom_site_label_2
_geom_bond_distance
_geom_bond_site_symmetry_2
_geom_bond_publ_flag
I1 C6 2.095(8) . ?
I2 C8 2.093(8) . ?
F2 C5 1.332(9) . ?
F1 C7 1.331(7) . ?
O2 C4 1.422(9) . ?
O2 C3 1.411(8) . ?
O1 C1 1.388(8) . ?
O1 C2 1.445(8) . ?
C5 C6 1.370(7) 4_565 ?
C5 C6 1.370(7) . ?
C6 C7 1.386(8) . ?
C6 I1A 1.93(3) . ?
C7 C8 1.376(8) . ?
C4 H4A 0.9700 . ?
C4 H4B 0.9700 . ?
C4 C1 1.491(10) 3_665 ?
C1 H1A 0.9700 . ?
C1 H1B 0.9700 . ?
C2 H2A 0.9700 . ?
C2 H2B 0.9700 . ?
C2 C3 1.495(10) . ?
C3 H3A 0.9700 . ?
C3 H3B 0.9700 . ?

loop_
_geom_torsion_atom_site_label_1
_geom_torsion_atom_site_label_2
_geom_torsion_atom_site_label_3
_geom_torsion_atom_site_label_4
_geom_torsion
_geom_torsion_site_symmetry_1
_geom_torsion_site_symmetry_2
_geom_torsion_site_symmetry_3
_geom_torsion_site_symmetry_4
_geom_torsion_publ_flag
I1 C6 C7 F1 -0.6(8) . . . . ?
I1 C6 C7 C8 178.7(5) . . . . ?
F2 C5 C6 I1 2.1(12) . . . . ?
F2 C5 C6 C7 -176.6(7) . . . . ?
F2 C5 C6 I1A 8.3(18) . . . . ?
F1 C7 C8 I2 -3.0(9) . . . . ?
F1 C7 C8 C7 -178.0(4) . . . 4_565 ?
O1 C2 C3 O2 72.3(8) . . . . ?
C5 C6 C7 F1 178.1(7) . . . . ?
C5 C6 C7 C8 -2.6(11) . . . . ?
C6 C5 C6 I1 -178.6(6) 4_565 . . . ?
C6 C5 C6 C7 2.7(14) 4_565 . . . ?
C6 C5 C6 I1A -172.4(14) 4_565 . . . ?
C6 C7 C8 I2 177.7(5) . . . . ?
C6 C7 C8 C7 2.7(13) . . . 4_565 ?
C4 O2 C3 C2 -133.6(7) . . . . ?
C1 O1 C2 C3 -109.1(8) . . . . ?
C2 O1 C1 C4 -179.6(7) . . . 3_665 ?
C3 O2 C4 C1 84.7(8) . . . 3_665 ?
I1A C6 C7 F1 -6.2(13) . . . . ?
I1A C6 C7 C8 173.0(12) . . . . ?
